data_5000047
loop_
_publ_author_name
'Fitzgerald, Lawrence J.'
'Gerkin, Roger E.'

_publ_section_title
;
 Phenolphthalein and 3',3''-Dinitrophenolphthalein
;
_journal_coden_ASTM ACSCEE
_journal_issue 4
_journal_name_full
;
 Acta Crystallographica, Section C: Crystal Structure Communications
;
_journal_page_first 535
_journal_page_last 539
_journal_paper_doi 10.1107/s0108270197015771
_journal_volume 54
_journal_year 1998
_chemical_formula_moiety 'C20 H14 O4'
_chemical_formula_sum 'C20 H14 O4'
_chemical_formula_weight 318.33
_chemical_name_common phenolphthalein
_space_group_IT_number 33
_symmetry_cell_setting orthorhombic
_symmetry_Int_Tables_number 33
_symmetry_space_group_name_Hall 'P 2c -2n'
_symmetry_space_group_name_H-M 'P n a 21'
_cell_angle_alpha 90
_cell_angle_beta 90
_cell_angle_gamma 90
_cell_formula_units_Z 8
_cell_length_a 19.270(4)
_cell_length_b 14.819(4)
_cell_length_c 11.392(4)
_cell_measurement_reflns_used 25
_cell_measurement_temperature 296
_cell_measurement_theta_max 14.7
_cell_measurement_theta_min 13.3
_cell_volume 3253.2(13)
_computing_cell_refinement 'MSC/AFC Diffractometer Control Software'
_computing_data_collection
;
MSC/AFC Diffractometer Control Software (Molecular Structure Corporation, 1988)
;
_computing_data_reduction 'TEXSAN (Molecular Structure Corporation, 1989)'
_computing_molecular_graphics 'ORTEPII (Johnson, 1976)'
_computing_publication_material TEXSAN
_computing_structure_refinement TEXSAN
_computing_structure_solution 'SHELXS86 (Sheldrick, 1985)'
_diffrn_ambient_temperature 296
_diffrn_measurement_device_type AFC5S
_diffrn_measurement_method '\w scans'
_diffrn_radiation_monochromator graphite
_diffrn_radiation_source 'X-ray tube'
_diffrn_radiation_type MoK\a
_diffrn_radiation_wavelength 0.71073
_diffrn_reflns_av_R_equivalents 0
_diffrn_reflns_limit_h_max 25
_diffrn_reflns_limit_h_min 0
_diffrn_reflns_limit_k_max 19
_diffrn_reflns_limit_k_min 0
_diffrn_reflns_limit_l_max 0
_diffrn_reflns_limit_l_min -14
_diffrn_reflns_number 4192
_diffrn_reflns_theta_max 27.5
_diffrn_reflns_theta_min 2.0
_diffrn_standards_decay_% 'no decay; variation = +-2.8 (ave. max. rel. intensity)'
_diffrn_standards_interval_count 150
_diffrn_standards_number 6
_exptl_absorpt_coefficient_mu 0.085
_exptl_absorpt_correction_type none
_exptl_crystal_colour colorless
_exptl_crystal_density_diffrn 1.300
_exptl_crystal_density_meas ?
_exptl_crystal_description 'uncut multifaceted chunk'
_exptl_crystal_F_000 1328
_exptl_crystal_size_max 0.46
_exptl_crystal_size_mid 0.38
_exptl_crystal_size_min 0.35
_refine_diff_density_max 0.48
_refine_diff_density_min -0.50
_refine_ls_extinction_coef '3.5(6) \\times 10^-7^'
_refine_ls_extinction_method 'Zachariasen (1963,1968)'
_refine_ls_goodness_of_fit_ref 1.04
_refine_ls_matrix_type full
_refine_ls_number_parameters 449
_refine_ls_number_reflns 3923
_refine_ls_R_factor_gt 0.045
_refine_ls_shift/su_max <0.01
_refine_ls_structure_factor_coef F^2^
_refine_ls_weighting_details 'w = 1/\s^2^(F^2^)'
_refine_ls_weighting_scheme calc
_refine_ls_wR_factor_ref 0.097
_reflns_number_gt 2250
_reflns_number_total 4192
_reflns_threshold_expression 'I > 2\s~I~'
_cod_data_source_file bk1369sup1.cif
_cod_data_source_block I
_cod_depositor_comments
;
The following automatic conversions were performed:

'_exptl_crystal_density_meas' value 'none' was changed to '?' - the
value is perceived as not measured.

'_refine_ls_weighting_scheme' value 'w = 1/\s^2^(F^2^)' was changed
to 'calc'. New tag '_refine_ls_weighting_details' was created. The
value of the new tag was set to 'w = 1/\s^2^(F^2^)'.

Automatic conversion script
Id: cif_fix_values 4373 2015-11-25 23:57:22Z antanas 
;
_cod_database_code 5000047

loop_
_symmetry_equiv_pos_site_id
_symmetry_equiv_pos_as_xyz
1 x,y,z
2 -x,-y,1/2+z
3 1/2-x,1/2+y,1/2+z
4 1/2+x,1/2-y,z

loop_
_atom_site_label
_atom_site_fract_x
_atom_site_fract_y
_atom_site_fract_z
_atom_site_U_iso_or_equiv
_atom_site_adp_type
_atom_site_calc_flag
_atom_site_calc_attached_atom
O1A 0.24040(10) 1.1301(2) 0.6018 0.0412(8) Uij ? ?
O1B 0.32530(10) 0.0903(2) 0.0407(3) 0.0412(8) Uij ? ?
O2A 0.3089(2) 1.2457(2) 0.6472(4) 0.0660(10) Uij ? ?
O2B 0.3493(2) 0.0338(2) -0.1361(4) 0.0680(10) Uij ? ?
O4A# 0.1504(2) 0.9150(2) 0.1564(3) 0.0534(10) Uij ? ?
O4A* 0.0550(2) 0.9364(2) 0.9836(4) 0.0590(10) Uij ? ?
O4B# 0.1300(2) 0.4154(2) 0.1855(4) 0.0506(10) Uij ? ?
O4B* 0.4598(2) -0.0189(2) 0.5139(4) 0.0610(10) Uij ? ?
C1A 0.1660(2) 1.1109(3) 0.5826(4) 0.0360(10) Uij ? ?
C1A# 0.1605(2) 1.0584(2) 0.4683(4) 0.0320(10) Uij ? ?
C1A* 0.1394(2) 1.0601(2) 0.6899(4) 0.0320(10) Uij ? ?
C1B 0.3498(2) 0.1647(2) 0.1193(4) 0.0360(10) Uij ? ?
C1B# 0.2881(2) 0.2267(2) 0.1418(4) 0.0340(10) Uij ? ?
C1B* 0.3792(2) 0.1193(3) 0.2275(4) 0.0340(10) Uij ? ?
C2A 0.1345(2) 1.2046(2) 0.5810(4) 0.0360(10) Uij ? ?
C2A# 0.1743(2) 0.9666(3) 0.4672(4) 0.0380(10) Uij ? ?
C2A* 0.1770(2) 1.0559(3) 0.7932(4) 0.0400(10) Uij ? ?
C2B 0.4031(2) 0.2112(3) 0.0436(4) 0.0370(10) Uij ? ?
C2B# 0.2878(2) 0.2828(3) 0.2389(4) 0.0430(10) Uij ? ?
C2B* 0.4501(2) 0.1081(3) 0.2432(4) 0.0420(10) Uij ? ?
C3A 0.1856(2) 1.2666(3) 0.6085(4) 0.0460(10) Uij ? ?
C3A# 0.1718(2) 0.9175(3) 0.3651(5) 0.0440(10) Uij ? ?
C3A* 0.1506(2) 1.0145(3) 0.8922(4) 0.0450(10) Uij ? ?
C3B 0.4089(2) 0.1668(3) -0.0621(4) 0.0460(10) Uij ? ?
C3B# 0.2352(2) 0.3456(3) 0.2559(4) 0.0430(10) Uij ? ?
C3B* 0.4759(2) 0.0619(3) 0.3387(4) 0.0480(10) Uij ? ?
C4A 0.2510(2) 1.2187(3) 0.6214(5) 0.0470(10) Uij ? ?
C4A# 0.1554(2) 0.9600(3) 0.2613(4) 0.0360(10) Uij ? ?
C4A* 0.0853(2) 0.9768(3) 0.8888(4) 0.0400(10) Uij ? ?
C4B 0.3607(2) 0.0910(3) -0.0623(5) 0.0460(10) Uij ? ?
C4B# 0.1827(2) 0.3530(3) 0.1751(4) 0.0360(10) Uij ? ?
C4B* 0.4310(2) 0.0249(3) 0.4202(4) 0.0430(10) Uij ? ?
C5A 0.0668(2) 1.2304(3) 0.5622(5) 0.0440(10) Uij ? ?
C5A# 0.1420(2) 1.0522(3) 0.2592(4) 0.0400(10) Uij ? ?
C5A* 0.0469(2) 0.9810(3) 0.7863(4) 0.0450(10) Uij ? ?
C5B 0.4429(2) 0.2869(3) 0.0655(5) 0.0520(10) Uij ? ?
C5B# 0.1816(2) 0.2972(3) 0.0786(5) 0.0470(10) Uij ? ?
C5B* 0.3601(2) 0.0338(3) 0.4047(4) 0.0450(10) Uij ? ?
C6A 0.0514(2) 1.3216(3) 0.5744(5) 0.0550(10) Uij ? ?
C6A# 0.1452(2) 1.1003(2) 0.3632(4) 0.0350(10) Uij ? ?
C6A* 0.0744(2) 1.0221(3) 0.6884(4) 0.0400(10) Uij ? ?
C6B 0.4885(3) 0.3152(3) -0.0195(6) 0.074(2) Uij ? ?
C6B# 0.2343(2) 0.2352(3) 0.0621(4) 0.0450(10) Uij ? ?
C6B* 0.3352(2) 0.0809(3) 0.3099(5) 0.0460(10) Uij ? ?
C7A 0.1022(3) 1.3839(3) 0.6029(6) 0.068(2) Uij ? ?
C7B 0.4938(3) 0.2689(4) -0.1259(6) 0.083(2) Uij ? ?
C8A 0.1696(3) 1.3581(3) 0.6201(5) 0.066(2) Uij ? ?
C8B 0.4537(3) 0.1949(4) -0.1485(5) 0.069(2) Uij ? ?
H2A# 0.1861 0.9361 0.5407 0.0454 Uiso calc C2A#
H2A* 0.2234 1.0828 0.7963 0.0481 Uiso calc C2A*
H2B# 0.3252 0.2782 0.2966 0.0519 Uiso calc C2B#
H2B* 0.4823 0.1334 0.1856 0.0500 Uiso calc C2B*
H3A# 0.1816 0.8527 0.3662 0.0521 Uiso calc C3A#
H3A* 0.1781 1.0119 0.9644 0.0542 Uiso calc C3A*
H3B# 0.2356 0.3845 0.3254 0.0514 Uiso calc C3B#
H3B* 0.5261 0.0553 0.3488 0.0580 Uiso calc C3B*
H4A# 0.164(2) 0.856(3) 0.157(5) 0.09(2) Uiso ? ?
H4A* 0.086(2) 0.926(3) 1.037(5) 0.08(2) Uiso ? ?
H4B# 0.144(2) 0.455(3) 0.231(4) 0.050(10) Uiso ? ?
H4B* 0.429(2) -0.039(3) 0.560(5) 0.08(2) Uiso ? ?
H5A 0.0310 1.1865 0.5412 0.0528 Uiso calc C5A
H5A# 0.1306 1.0826 0.1854 0.0476 Uiso calc C5A#
H5A* 0.0002 0.9549 0.7835 0.0539 Uiso calc C5A*
H5B 0.4387 0.3195 0.1399 0.0626 Uiso calc C5B
H5B# 0.1436 0.3013 0.0219 0.0562 Uiso calc C5B#
H5B* 0.3280 0.0066 0.4610 0.0537 Uiso calc C5B*
H6A 0.0036 1.3422 0.5626 0.0663 Uiso calc C6A
H6A# 0.1364 1.1653 0.3621 0.0416 Uiso calc C6A#
H6A* 0.0470 1.0242 0.6161 0.0479 Uiso calc C6A*
H6B 0.5177 0.3682 -0.0055 0.0880 Uiso calc C6B
H6B# 0.2336 0.1966 -0.0076 0.0536 Uiso calc C6B#
H6B* 0.2850 0.0875 0.3002 0.0550 Uiso calc C6B*
H7A 0.0896 1.4476 0.6109 0.0812 Uiso calc C7A
H7B 0.5267 0.2899 -0.1854 0.0992 Uiso calc C7B
H8A 0.2054 1.4025 0.6401 0.0791 Uiso calc C8A
H8B 0.4568 0.1630 -0.2235 0.0831 Uiso calc C8B

loop_
_atom_site_aniso_label
_atom_site_aniso_U_11
_atom_site_aniso_U_22
_atom_site_aniso_U_33
_atom_site_aniso_U_12
_atom_site_aniso_U_13
_atom_site_aniso_U_23
O1A 0.039(2) 0.0360(10) 0.048(2) -0.0060(10) 0.0020(10) -0.0060(10)
O1B 0.042(2) 0.0350(10) 0.047(2) 0.0020(10) -0.0040(10) -0.0100(10)
O2A 0.056(2) 0.055(2) 0.089(3) -0.020(2) -0.004(2) -0.014(2)
O2B 0.067(2) 0.076(2) 0.060(2) 0.011(2) -0.012(2) -0.041(2)
O4A# 0.075(2) 0.052(2) 0.033(2) 0.021(2) -0.008(2) -0.011(2)
O4A* 0.051(2) 0.085(3) 0.042(2) -0.007(2) 0.002(2) 0.017(2)
O4B# 0.051(2) 0.053(2) 0.048(2) 0.019(2) -0.009(2) -0.015(2)
O4B* 0.049(2) 0.081(2) 0.052(2) 0.002(2) -0.003(2) 0.029(2)
C1A 0.032(2) 0.033(2) 0.042(2) -0.003(2) 0.005(2) -0.003(2)
C1A# 0.030(2) 0.028(2) 0.038(2) -0.004(2) 0.003(2) -0.002(2)
C1A* 0.036(2) 0.028(2) 0.032(2) 0.002(2) -0.001(2) -0.005(2)
C1B 0.034(2) 0.032(2) 0.042(2) 0.000(2) 0.000(2) -0.008(2)
C1B# 0.035(2) 0.032(2) 0.035(2) 0.004(2) 0.002(2) -0.002(2)
C1B* 0.034(2) 0.033(2) 0.036(2) 0.001(2) 0.002(2) -0.001(2)
C2A 0.046(2) 0.028(2) 0.034(2) 0.000(2) 0.003(2) 0.001(2)
C2A# 0.050(3) 0.033(2) 0.030(2) 0.005(2) 0.000(2) 0.003(2)
C2A* 0.035(2) 0.047(2) 0.038(3) -0.006(2) -0.007(2) -0.003(2)
C2B 0.035(2) 0.036(2) 0.038(3) 0.007(2) -0.001(2) 0.004(2)
C2B# 0.043(2) 0.044(2) 0.043(3) 0.008(2) -0.011(2) -0.009(2)
C2B* 0.034(2) 0.054(3) 0.038(2) 0.000(2) 0.008(2) 0.007(2)
C3A 0.052(3) 0.034(2) 0.051(3) -0.004(2) 0.005(2) -0.006(2)
C3A# 0.060(3) 0.030(2) 0.041(3) 0.007(2) -0.003(2) -0.001(2)
C3A* 0.043(3) 0.060(3) 0.033(2) 0.002(2) -0.004(2) 0.000(2)
C3B 0.047(3) 0.055(3) 0.035(3) 0.009(2) 0.003(2) 0.005(2)
C3B# 0.053(3) 0.042(2) 0.035(2) 0.007(2) -0.003(2) -0.011(2)
C3B* 0.028(2) 0.067(3) 0.049(3) 0.004(2) 0.005(2) 0.011(2)
C4A 0.057(3) 0.038(2) 0.047(3) -0.012(2) 0.006(2) -0.007(2)
C4A# 0.038(2) 0.040(2) 0.030(2) 0.006(2) 0.001(2) -0.006(2)
C4A* 0.043(2) 0.046(3) 0.030(2) 0.002(2) 0.006(2) 0.000(2)
C4B 0.041(2) 0.054(3) 0.044(3) 0.014(2) -0.006(2) -0.010(2)
C4B# 0.039(2) 0.033(2) 0.037(2) 0.006(2) -0.001(2) -0.003(2)
C4B* 0.040(2) 0.042(2) 0.046(3) 0.004(2) 0.000(2) 0.005(2)
C5A 0.053(3) 0.035(2) 0.044(3) 0.001(2) 0.003(2) 0.003(2)
C5A# 0.043(2) 0.045(2) 0.032(2) 0.006(2) -0.002(2) 0.004(2)
C5A* 0.038(2) 0.055(3) 0.042(3) -0.007(2) -0.003(2) 0.001(2)
C5B 0.057(3) 0.041(2) 0.059(3) -0.004(2) 0.005(3) 0.006(2)
C5B# 0.043(2) 0.051(2) 0.046(3) 0.015(2) -0.016(2) -0.011(2)
C5B* 0.032(2) 0.054(3) 0.047(3) 0.000(2) 0.007(2) 0.013(2)
C6A 0.065(3) 0.044(3) 0.057(3) 0.012(2) 0.009(3) 0.006(3)
C6A# 0.040(2) 0.028(2) 0.036(2) 0.002(2) 0.002(2) 0.004(2)
C6A* 0.040(2) 0.047(2) 0.033(2) 0.001(2) -0.010(2) 0.001(2)
C6B 0.072(4) 0.053(3) 0.097(5) -0.015(3) 0.010(4) 0.020(3)
C6B# 0.053(3) 0.046(2) 0.035(2) 0.006(2) -0.004(2) -0.012(2)
C6B* 0.031(2) 0.050(3) 0.057(3) 0.002(2) 0.003(2) 0.008(2)
C7A 0.088(4) 0.030(2) 0.085(4) 0.009(2) 0.010(3) 0.000(3)
C7B 0.082(4) 0.094(5) 0.072(4) -0.005(4) 0.033(3) 0.022(4)
C8A 0.075(3) 0.036(2) 0.087(4) -0.006(2) 0.003(3) -0.013(3)
C8B 0.074(4) 0.089(4) 0.046(3) 0.006(3) 0.017(3) 0.004(3)

loop_
_atom_type_symbol
_atom_type_description
_atom_type_scat_dispersion_real
_atom_type_scat_dispersion_imag
_atom_type_scat_source
H ? 0 0 'Stewart, Davidson & Simpson (1965)'
C ? .002 .002 'Cromer & Waber (1974)'
O ? .008 .006 'Cromer & Waber (1974)'

loop_
_geom_angle_atom_site_label_1
_geom_angle_atom_site_label_2
_geom_angle_atom_site_label_3
_geom_angle_site_symmetry_1
_geom_angle_site_symmetry_2
_geom_angle_site_symmetry_3
_geom_angle
_geom_angle_publ_flag
C1A O1A C4A ? ? ? 111.0(3) yes
C1B O1B C4B ? ? ? 110.7(3) yes
C4A# O4A# H4A# ? ? ? 116(3) no
C4A* O4A* H4A* ? ? ? 110(3) no
C4B# O4B# H4B# ? ? ? 107(3) no
C4B* O4B* H4B* ? ? ? 112(4) no
O1A C1A C1A# ? ? ? 107.0(3) no
O1A C1A C1A* ? ? ? 107.6(3) no
O1A C1A C2A ? ? ? 102.3(3) yes
C1A# C1A C1A* ? ? ? 114.2(3) no
C1A# C1A C2A ? ? ? 115.5(3) no
C1A* C1A C2A ? ? ? 109.2(3) no
C1A C1A# C2A# ? ? ? 119.8(3) no
C1A C1A# C6A# ? ? ? 121.8(3) no
C2A# C1A# C6A# ? ? ? 118.3(4) no
C1A C1A* C2A* ? ? ? 121.9(3) no
C1A C1A* C6A* ? ? ? 120.0(3) no
C2A* C1A* C6A* ? ? ? 118.0(4) no
O1B C1B C1B# ? ? ? 107.4(3) no
O1B C1B C1B* ? ? ? 106.2(3) no
O1B C1B C2B ? ? ? 102.1(3) yes
C1B# C1B C1B* ? ? ? 115.0(3) no
C1B# C1B C2B ? ? ? 110.6(3) no
C1B* C1B C2B ? ? ? 114.4(3) no
C1B C1B# C2B# ? ? ? 120.0(3) no
C1B C1B# C6B# ? ? ? 121.9(3) no
C2B# C1B# C6B# ? ? ? 117.8(3) no
C1B C1B* C2B* ? ? ? 121.8(3) no
C1B C1B* C6B* ? ? ? 120.3(3) no
C2B* C1B* C6B* ? ? ? 117.7(4) no
C1A C2A C3A ? ? ? 108.8(3) yes
C1A C2A C5A ? ? ? 129.5(3) no
C3A C2A C5A ? ? ? 121.7(4) no
C1A# C2A# C3A# ? ? ? 121.4(4) no
C1A# C2A# H2A# ? ? ? 119.3268 no
C3A# C2A# H2A# ? ? ? 119.2694 no
C1A* C2A* C3A* ? ? ? 121.4(4) no
C1A* C2A* H2A* ? ? ? 119.3369 no
C3A* C2A* H2A* ? ? ? 119.2356 no
C1B C2B C3B ? ? ? 109.7(3) yes
C1B C2B C5B ? ? ? 130.2(4) no
C3B C2B C5B ? ? ? 120.1(4) no
C1B# C2B# C3B# ? ? ? 121.1(4) no
C1B# C2B# H2B# ? ? ? 119.4527 no
C3B# C2B# H2B# ? ? ? 119.4372 no
C1B* C2B* C3B* ? ? ? 121.1(4) no
C1B* C2B* H2B* ? ? ? 119.4590 no
C3B* C2B* H2B* ? ? ? 119.4258 no
C2A C3A C4A ? ? ? 108.3(3) yes
C2A C3A C8A ? ? ? 120.7(4) no
C4A C3A C8A ? ? ? 131.0(4) no
C2A# C3A# C4A# ? ? ? 119.5(3) no
C2A# C3A# H3A# ? ? ? 120.2038 no
C4A# C3A# H3A# ? ? ? 120.2502 no
C2A* C3A* C4A* ? ? ? 119.6(4) no
C2A* C3A* H3A* ? ? ? 120.2206 no
C4A* C3A* H3A* ? ? ? 120.1506 no
C2B C3B C4B ? ? ? 108.6(4) yes
C2B C3B C8B ? ? ? 122.2(4) no
C4B C3B C8B ? ? ? 129.3(5) no
C2B# C3B# C4B# ? ? ? 119.8(4) no
C2B# C3B# H3B# ? ? ? 120.0195 no
C4B# C3B# H3B# ? ? ? 120.1621 no
C2B* C3B* C4B* ? ? ? 120.1(3) no
C2B* C3B* H3B* ? ? ? 119.9254 no
C4B* C3B* H3B* ? ? ? 119.9956 no
O1A C4A O2A ? ? ? 119.8(4) yes
O1A C4A C3A ? ? ? 109.2(4) yes
O2A C4A C3A ? ? ? 131.0(4) yes
O4A# C4A# C3A# ? ? ? 122.8(3) no
O4A# C4A# C5A# ? ? ? 116.7(4) no
C3A# C4A# C5A# ? ? ? 120.5(4) no
O4A* C4A* C3A* ? ? ? 123.1(4) no
O4A* C4A* C5A* ? ? ? 117.2(4) no
C3A* C4A* C5A* ? ? ? 119.7(4) no
O1B C4B O2B ? ? ? 120.2(4) yes
O1B C4B C3B ? ? ? 109.0(4) yes
O2B C4B C3B ? ? ? 130.9(5) yes
O4B# C4B# C3B# ? ? ? 122.6(4) no
O4B# C4B# C5B# ? ? ? 117.4(4) no
C3B# C4B# C5B# ? ? ? 120.0(3) no
O4B* C4B* C3B* ? ? ? 117.3(4) no
O4B* C4B* C5B* ? ? ? 123.1(4) no
C3B* C4B* C5B* ? ? ? 119.6(4) no
C2A C5A C6A ? ? ? 117.2(4) no
C2A C5A H5A ? ? ? 121.3896 no
C6A C5A H5A ? ? ? 121.3910 no
C4A# C5A# C6A# ? ? ? 118.9(4) no
C4A# C5A# H5A# ? ? ? 120.5766 no
C6A# C5A# H5A# ? ? ? 120.5462 no
C4A* C5A* C6A* ? ? ? 119.8(4) no
C4A* C5A* H5A* ? ? ? 120.1181 no
C6A* C5A* H5A* ? ? ? 120.0876 no
C2B C5B C6B ? ? ? 118.4(5) no
C2B C5B H5B ? ? ? 120.8194 no
C6B C5B H5B ? ? ? 120.7976 no
C4B# C5B# C6B# ? ? ? 119.8(4) no
C4B# C5B# H5B# ? ? ? 120.1297 no
C6B# C5B# H5B# ? ? ? 120.0971 no
C4B* C5B* C6B* ? ? ? 119.6(4) no
C4B* C5B* H5B* ? ? ? 120.1783 no
C6B* C5B* H5B* ? ? ? 120.1880 no
C5A C6A C7A ? ? ? 121.3(4) no
C5A C6A H6A ? ? ? 119.3648 no
C7A C6A H6A ? ? ? 119.3184 no
C1A# C6A# C5A# ? ? ? 121.4(3) no
C1A# C6A# H6A# ? ? ? 119.3600 no
C5A# C6A# H6A# ? ? ? 119.2872 no
C1A* C6A* C5A* ? ? ? 121.5(4) no
C1A* C6A* H6A* ? ? ? 119.2376 no
C5A* C6A* H6A* ? ? ? 119.2335 no
C5B C6B C7B ? ? ? 120.5(5) no
C5B C6B H6B ? ? ? 119.8437 no
C7B C6B H6B ? ? ? 119.6069 no
C1B# C6B# C5B# ? ? ? 121.4(4) no
C1B# C6B# H6B# ? ? ? 119.2966 no
C5B# C6B# H6B# ? ? ? 119.2624 no
C1B* C6B* C5B* ? ? ? 121.8(4) no
C1B* C6B* H6B* ? ? ? 119.0605 no
C5B* C6B* H6B* ? ? ? 119.1286 no
C6A C7A C8A ? ? ? 121.3(4) no
C6A C7A H7A ? ? ? 119.3386 no
C8A C7A H7A ? ? ? 119.3614 no
C6B C7B C8B ? ? ? 121.2(5) no
C6B C7B H7B ? ? ? 119.4350 no
C8B C7B H7B ? ? ? 119.3839 no
C3A C8A C7A ? ? ? 117.8(4) no
C3A C8A H8A ? ? ? 121.1260 no
C7A C8A H8A ? ? ? 121.0255 no
C3B C8B C7B ? ? ? 117.6(5) no
C3B C8B H8B ? ? ? 121.1405 no
C7B C8B H8B ? ? ? 121.2547 no
O4A# H4A# O2A ? ? 3_544 176(5) no
O4A* H4A* O4A# ? ? 1_556 174(5) no
O4B# H4B# O2B ? ? 3_555 162(4) no
O4B* H4B* O4B# ? ? 3_545 171(5) no

loop_
_geom_bond_atom_site_label_1
_geom_bond_atom_site_label_2
_geom_bond_site_symmetry_1
_geom_bond_site_symmetry_2
_geom_bond_distance
_geom_bond_publ_flag
O1A C1A ? ? 1.478(4) yes
O1A C4A ? ? 1.346(4) yes
O1B C1B ? ? 1.496(4) yes
O1B C4B ? ? 1.357(5) yes
O2A C4A ? ? 1.222(5) yes
O2B C4B ? ? 1.213(5) yes
O4A# C4A# ? ? 1.372(5) yes
O4A# H4A# ? ? 0.92(5) no
O4A* C4A* ? ? 1.367(5) yes
O4A* H4A* ? ? 0.87(5) no
O4B# C4B# ? ? 1.379(4) yes
O4B# H4B# ? ? 0.82(4) no
O4B* C4B* ? ? 1.368(5) yes
O4B* H4B* ? ? 0.84(5) no
C1A C1A# ? ? 1.521(5) yes
C1A C1A* ? ? 1.524(5) yes
C1A C2A ? ? 1.515(5) yes
C1A# C2A# ? ? 1.386(5) no
C1A# C6A# ? ? 1.381(5) no
C1A* C2A* ? ? 1.384(5) no
C1A* C6A* ? ? 1.375(5) no
C1B C1B# ? ? 1.525(5) yes
C1B C1B* ? ? 1.514(5) yes
C1B C2B ? ? 1.509(5) yes
C1B# C2B# ? ? 1.384(5) no
C1B# C6B# ? ? 1.383(5) no
C1B* C2B* ? ? 1.388(5) no
C1B* C6B* ? ? 1.388(5) no
C2A C3A ? ? 1.383(5) yes
C2A C5A ? ? 1.377(5) no
C2A# C3A# ? ? 1.372(6) no
C2A# H2A# ? ? 0.9788 no
C2A* C3A* ? ? 1.381(6) no
C2A* H2A* ? ? 0.9790 no
C2B C3B ? ? 1.377(6) yes
C2B C5B ? ? 1.381(5) no
C2B# C3B# ? ? 1.390(5) no
C2B# H2B# ? ? 0.9787 no
C2B* C3B* ? ? 1.378(5) no
C2B* H2B* ? ? 0.9789 no
C3A C4A ? ? 1.454(6) yes
C3A C8A ? ? 1.397(6) no
C3A# C4A# ? ? 1.377(6) no
C3A# H3A# ? ? 0.9789 no
C3A* C4A* ? ? 1.376(5) no
C3A* H3A* ? ? 0.9792 no
C3B C4B ? ? 1.457(6) yes
C3B C8B ? ? 1.374(6) no
C3B# C4B# ? ? 1.372(5) no
C3B# H3B# ? ? 0.9792 no
C3B* C4B* ? ? 1.382(5) no
C3B* H3B* ? ? 0.9784 no
C4A# C5A# ? ? 1.390(5) no
C4A* C5A* ? ? 1.384(6) no
C4B# C5B# ? ? 1.375(5) no
C4B* C5B* ? ? 1.383(5) no
C5A C6A ? ? 1.391(5) no
C5A H5A ? ? 0.9784 no
C5A# C6A# ? ? 1.383(5) no
C5A# H5A# ? ? 0.9789 no
C5A* C6A* ? ? 1.376(5) no
C5A* H5A* ? ? 0.9787 no
C5B C6B ? ? 1.374(7) no
C5B H5B ? ? 0.9795 no
C5B# C6B# ? ? 1.382(5) no
C5B# H5B# ? ? 0.9785 no
C5B* C6B* ? ? 1.372(6) no
C5B* H5B* ? ? 0.9791 no
C6A C7A ? ? 1.384(6) no
C6A H6A ? ? 0.9789 no
C6A# H6A# ? ? 0.9786 no
C6A* H6A* ? ? 0.9788 no
C6B C7B ? ? 1.396(8) no
C6B H6B ? ? 0.9786 no
C6B# H6B# ? ? 0.9792 no
C6B* H6B* ? ? 0.9789 no
C7A C8A ? ? 1.367(7) no
C7A H7A ? ? 0.9791 no
C7B C8B ? ? 1.365(7) no
C7B H7B ? ? 0.9790 no
C8A H8A ? ? 0.9800 no
C8B H8B ? ? 0.9784 no

loop_
_geom_hbond_atom_site_label_D
_geom_hbond_atom_site_label_H
_geom_hbond_atom_site_label_A
_geom_hbond_site_symmetry_D
_geom_hbond_site_symmetry_H
_geom_hbond_site_symmetry_A
_geom_hbond_distance_DH
_geom_hbond_distance_HA
_geom_hbond_distance_DA
_geom_hbond_angle_DHA
_geom_hbond_publ_flag
O4A# H4A# O2A ? ? 3_544 0.92(5) 1.72(5) 2.631(4) 176(5) yes
O4A* H4A* O4A# ? ? 1_556 0.87(5) 1.85(5) 2.712(4) 174(5) yes
O4B# H4B# O2B ? ? 3_555 0.82(4) 1.92(4) 2.715(4) 162(4) yes
O4B* H4B* O4B# ? ? 3_545 0.84(5) 1.96(5) 2.787(4) 171(5) yes
C2A* H2A* O2B ? ? 1_566 0.98 2.65 3.432(5) 137 yes
C3A* H3A* O4A# ? ? 1_556 0.98 2.67 3.351(5) 127 yes
C5A H5A O4A* ? ? 2_574 0.98 2.55 3.525(5) 176 yes
C6A* H6A* O4A* ? ? 2_574 0.98 2.55 3.469(5) 157 yes
C6B# H6B# O1B ? ? ? 0.98 2.43 2.783(5) 101 yes

_cod_duplicate_entry 2007144
